data_7101718
loop_
_publ_author_name
'Arag\'on S\'aez, Pedro J'
'Oakley, Sarah H'
'Coles, Martyn P'
'Hitchcock, Peter B'

_publ_section_title
;
 Poly{guanidinium} salts: application in the preparation of a
 coordinatively saturated aluminium cation.
;
_journal_issue 8
_journal_name_full 'Chemical communications (Cambridge, England)'
_journal_page_first 816
_journal_page_last 818
_journal_paper_doi 10.1039/b611343e
_journal_year 2007
_chemical_compound_source 'synthesis as described'
_chemical_formula_moiety 'C15 H28 N6, C24 H20 B, Cl'
_chemical_formula_sum 'C39 H48 B Cl N6'
_chemical_formula_weight 647.09
_chemical_name_systematic
;
?
;
_space_group_IT_number 2
_symmetry_cell_setting triclinic
_symmetry_Int_Tables_number 2
_symmetry_space_group_name_Hall '-P 1'
_symmetry_space_group_name_H-M 'P -1'
_atom_sites_solution_hydrogens geom
_atom_sites_solution_primary direct
_atom_sites_solution_secondary difmap
_audit_conform_dict_location ftp://ftp.iucr.org/pub/cif_core.dic
_audit_conform_dict_name cif_core.dic
_audit_conform_dict_version 2.3
_audit_creation_date 2005-01-19T10:18:03-00:00
_audit_creation_method 'WinGX routine CIF_UPDATE'
_cell_angle_alpha 114.855(1)
_cell_angle_beta 93.524(1)
_cell_angle_gamma 91.947(1)
_cell_formula_units_Z 4
_cell_length_a 13.8838(3)
_cell_length_b 16.0260(3)
_cell_length_c 17.2417(4)
_cell_measurement_reflns_used 31724
_cell_measurement_temperature 173(2)
_cell_measurement_theta_max 26.022
_cell_measurement_theta_min 3.395
_cell_measurement_wavelength 0.71073
_cell_volume 3466.80(13)
_computing_cell_refinement 'HKL Scalepack (Otwinowski & Minor 1997)'
_computing_data_collection 'Collect (Nonius BV, 1997-2000)'
_computing_data_reduction 'HKL Denzo and Scalepack (Otwinowski & Minor 1997)'
_computing_molecular_graphics 'Ortep-3 for Windows (Farrugia, 1997)'
_computing_publication_material 'WinGX publication routines (Farrugia, 1999)'
_computing_structure_refinement 'SHELXL-97 (Sheldrick, 1997)'
_computing_structure_solution 'SHELXS-86 (Sheldrick, 1986)'
_diffrn_ambient_temperature 173(2)
_diffrn_detector 'CCD plate'
_diffrn_detector_area_resol_mean 9
_diffrn_measured_fraction_theta_full 0.996
_diffrn_measured_fraction_theta_max 0.996
_diffrn_measurement_device '95mm CCD camera on \k-goniostat'
_diffrn_measurement_device_type KappaCCD
_diffrn_measurement_method 'CCD rotation images, thick slices'
_diffrn_orient_matrix_type 'by Nonius Collect from scalepack cell'
_diffrn_orient_matrix_UB_11 -0.139878E-1
_diffrn_orient_matrix_UB_12 0.326364E-1
_diffrn_orient_matrix_UB_13 0.61444E-1
_diffrn_orient_matrix_UB_21 -0.703991E-1
_diffrn_orient_matrix_UB_22 -0.35289E-2
_diffrn_orient_matrix_UB_23 -0.181229E-1
_diffrn_orient_matrix_UB_31 -0.88655E-2
_diffrn_orient_matrix_UB_32 -0.605987E-1
_diffrn_orient_matrix_UB_33 0.32559E-2
_diffrn_radiation_monochromator graphite
_diffrn_radiation_probe x-ray
_diffrn_radiation_type MoK\a
_diffrn_radiation_wavelength 0.71073
_diffrn_reflns_av_R_equivalents 0.0593
_diffrn_reflns_av_unetI/netI 0.054
_diffrn_reflns_limit_h_max 17
_diffrn_reflns_limit_h_min -17
_diffrn_reflns_limit_k_max 19
_diffrn_reflns_limit_k_min -19
_diffrn_reflns_limit_l_max 21
_diffrn_reflns_limit_l_min -21
_diffrn_reflns_number 53243
_diffrn_reflns_theta_full 26.03
_diffrn_reflns_theta_max 26.03
_diffrn_reflns_theta_min 3.45
_diffrn_source 'Enraf Nonius FR590'
_exptl_absorpt_coefficient_mu 0.148
_exptl_absorpt_correction_type none
_exptl_crystal_colour yellow
_exptl_crystal_density_diffrn 1.24
_exptl_crystal_density_method 'not measured'
_exptl_crystal_description prism
_exptl_crystal_F_000 1384
_exptl_crystal_size_max 0.3
_exptl_crystal_size_mid 0.25
_exptl_crystal_size_min 0.2
_refine_diff_density_max 1.328
_refine_diff_density_min -0.49
_refine_diff_density_rms 0.05
_refine_ls_extinction_method none
_refine_ls_goodness_of_fit_ref 1.015
_refine_ls_hydrogen_treatment mixed
_refine_ls_matrix_type full
_refine_ls_number_parameters 863
_refine_ls_number_reflns 13606
_refine_ls_number_restraints 0
_refine_ls_restrained_S_all 1.015
_refine_ls_R_factor_all 0.0905
_refine_ls_R_factor_gt 0.0563
_refine_ls_shift/su_max 0.001
_refine_ls_shift/su_mean 0
_refine_ls_structure_factor_coef Fsqd
_refine_ls_weighting_details 'calc w=1/[\s^2^(Fo^2^)+(0.0537P)^2^+2.4628P] where P=(Fo^2^+2Fc^2^)/3'
_refine_ls_weighting_scheme calc
_refine_ls_wR_factor_gt 0.1235
_refine_ls_wR_factor_ref 0.1403
_reflns_number_gt 9575
_reflns_number_total 13606
_reflns_threshold_expression >2sigma(I)
_cod_data_source_file b611343e.txt
_cod_data_source_block (3b)-jan1205
_cod_original_sg_symbol_H-M P-1
_cod_database_code 7101718

loop_
_symmetry_equiv_pos_as_xyz
'x, y, z'
'-x, -y, -z'

loop_
_atom_site_label
_atom_site_type_symbol
_atom_site_fract_x
_atom_site_fract_y
_atom_site_fract_z
_atom_site_U_iso_or_equiv
_atom_site_adp_type
_atom_site_occupancy
_atom_site_symmetry_multiplicity
_atom_site_calc_flag
_atom_site_refinement_flags
_atom_site_disorder_assembly
_atom_site_disorder_group
B1 B 0.44536(19) 0.79072(17) 0.59751(16) 0.0278(6) Uani 1 1 d . . .
Cl1 Cl -0.08162(4) 0.57880(4) 0.39408(4) 0.03352(15) Uani 1 1 d . . .
N1 N 0.15773(13) 0.39843(12) 0.35986(12) 0.0289(4) Uani 1 1 d . . .
N2 N 0.10032(16) 0.49523(15) 0.30030(14) 0.0348(5) Uani 1 1 d . . .
H2X H 0.057(2) 0.5082(19) 0.3299(18) 0.044(8) Uiso 1 1 d . . .
N3 N 0.25800(14) 0.45561(13) 0.28750(13) 0.0342(5) Uani 1 1 d . . .
N4 N 0.02536(14) 0.28466(13) 0.33067(12) 0.0313(4) Uani 1 1 d . . .
N5 N 0.05206(15) 0.23777(14) 0.44065(13) 0.0338(5) Uani 1 1 d . . .
H5X H 0.0662(18) 0.2921(18) 0.4763(16) 0.033(7) Uiso 1 1 d . . .
N6 N -0.02635(14) 0.13711(13) 0.31162(12) 0.0316(4) Uani 1 1 d . . .
C1 C 0.06302(17) 0.37964(15) 0.38268(15) 0.0310(5) Uani 1 1 d . . .
H1A H 0.0174 0.4222 0.3749 0.037 Uiso 1 1 calc R . .
H1B H 0.0675 0.3914 0.444 0.037 Uiso 1 1 calc R . .
C2 C 0.17256(16) 0.45106(15) 0.31691(14) 0.0284(5) Uani 1 1 d . . .
C3 C 0.23797(18) 0.35864(17) 0.39078(17) 0.0397(6) Uani 1 1 d . . .
H3B H 0.2327 0.2908 0.3581 0.048 Uiso 1 1 calc R . .
H3A H 0.2325 0.3729 0.452 0.048 Uiso 1 1 calc R . .
C4 C 0.33502(19) 0.39586(18) 0.38093(18) 0.0432(6) Uani 1 1 d . . .
H4B H 0.3494 0.4592 0.4261 0.052 Uiso 1 1 calc R . .
H4A H 0.3861 0.3568 0.387 0.052 Uiso 1 1 calc R . .
C5 C 0.33360(19) 0.39649(19) 0.29402(18) 0.0461(7) Uani 1 1 d . . .
H5B H 0.3973 0.4204 0.2863 0.055 Uiso 1 1 calc R . .
H5A H 0.3201 0.3331 0.2487 0.055 Uiso 1 1 calc R . .
C6 C 0.2851(2) 0.52385(19) 0.25491(19) 0.0480(7) Uani 1 1 d . . .
H6B H 0.2921 0.4915 0.1926 0.058 Uiso 1 1 calc R . .
H6A H 0.3486 0.5552 0.2835 0.058 Uiso 1 1 calc R . .
C7 C 0.2123(2) 0.59472(18) 0.26978(19) 0.0468(7) Uani 1 1 d . . .
H7B H 0.2222 0.627 0.2327 0.056 Uiso 1 1 calc R . .
H7A H 0.2201 0.6409 0.3303 0.056 Uiso 1 1 calc R . .
C8 C 0.1130(2) 0.5476(2) 0.2494(2) 0.0499(7) Uani 1 1 d . . .
H8B H 0.064 0.5941 0.2622 0.06 Uiso 1 1 calc R . .
H8A H 0.1035 0.5056 0.1876 0.06 Uiso 1 1 calc R . .
C9 C 0.01640(16) 0.21973(15) 0.36156(14) 0.0283(5) Uani 1 1 d . . .
C10 C -0.0160(2) 0.26628(18) 0.24426(16) 0.0458(7) Uani 1 1 d . . .
H10B H 0.0192 0.3058 0.2226 0.055 Uiso 1 1 calc R . .
H10A H -0.0847 0.2812 0.2462 0.055 Uiso 1 1 calc R . .
C11 C -0.0086(2) 0.16687(18) 0.18505(16) 0.0485(7) Uani 1 1 d . . .
H11B H 0.0601 0.1525 0.1801 0.058 Uiso 1 1 calc R . .
H11A H -0.0388 0.1538 0.1272 0.058 Uiso 1 1 calc R . .
C12 C -0.0601(2) 0.10896(18) 0.22130(16) 0.0469(7) Uani 1 1 d . . .
H12B H -0.1306 0.1155 0.2165 0.056 Uiso 1 1 calc R . .
H12A H -0.0482 0.0433 0.1878 0.056 Uiso 1 1 calc R . .
C13 C -0.04929(18) 0.06765(16) 0.34362(15) 0.0357(6) Uani 1 1 d . . .
H13B H -0.0023 0.0193 0.3241 0.043 Uiso 1 1 calc R . .
H13A H -0.1146 0.038 0.3191 0.043 Uiso 1 1 calc R . .
C14 C -0.0464(2) 0.10909(17) 0.44014(16) 0.0413(6) Uani 1 1 d . . .
H14B H -0.0477 0.0595 0.4601 0.05 Uiso 1 1 calc R . .
H14A H -0.1036 0.1453 0.4595 0.05 Uiso 1 1 calc R . .
C15 C 0.0450(2) 0.17074(16) 0.47730(16) 0.0400(6) Uani 1 1 d . . .
H15B H 0.0444 0.2034 0.5404 0.048 Uiso 1 1 calc R . .
H15A H 0.1019 0.133 0.4644 0.048 Uiso 1 1 calc R . .
C16 C 0.34721(16) 0.72170(15) 0.57692(14) 0.0282(5) Uani 1 1 d . . .
C17 C 0.26406(18) 0.73211(16) 0.53271(16) 0.0368(6) Uani 1 1 d . . .
H17 H 0.264 0.7817 0.5162 0.044 Uiso 1 1 calc R . .
C18 C 0.18196(18) 0.67343(17) 0.51203(17) 0.0422(6) Uani 1 1 d . . .
H18 H 0.1273 0.6831 0.4816 0.051 Uiso 1 1 calc R . .
C19 C 0.17860(19) 0.60091(17) 0.53513(17) 0.0432(7) Uani 1 1 d . . .
H19 H 0.1215 0.5616 0.5225 0.052 Uiso 1 1 calc R . .
C20 C 0.2600(2) 0.58644(17) 0.57700(16) 0.0433(7) Uani 1 1 d . . .
H20 H 0.2597 0.5359 0.5922 0.052 Uiso 1 1 calc R . .
C21 C 0.3425(2) 0.64579(17) 0.59694(16) 0.0390(6) Uani 1 1 d . . .
H21 H 0.3978 0.6342 0.6253 0.047 Uiso 1 1 calc R . .
C22 C 0.50318(16) 0.80972(14) 0.69154(14) 0.0277(5) Uani 1 1 d . . .
C23 C 0.60198(17) 0.83506(15) 0.71123(15) 0.0323(5) Uani 1 1 d . . .
H23 H 0.639 0.8364 0.6672 0.039 Uiso 1 1 calc R . .
C24 C 0.64895(18) 0.85837(16) 0.79174(16) 0.0369(6) Uani 1 1 d . . .
H24 H 0.7163 0.8754 0.8016 0.044 Uiso 1 1 calc R . .
C25 C 0.5982(2) 0.85687(17) 0.85742(16) 0.0414(6) Uani 1 1 d . . .
H25 H 0.6296 0.8728 0.9128 0.05 Uiso 1 1 calc R . .
C26 C 0.5005(2) 0.8315(2) 0.84044(17) 0.0475(7) Uani 1 1 d . . .
H26 H 0.4641 0.8295 0.8846 0.057 Uiso 1 1 calc R . .
C27 C 0.45455(19) 0.80896(18) 0.75988(16) 0.0398(6) Uani 1 1 d . . .
H27 H 0.3871 0.7922 0.7507 0.048 Uiso 1 1 calc R . .
C28 C 0.40913(16) 0.89019(15) 0.60412(14) 0.0272(5) Uani 1 1 d . . .
C29 C 0.41667(18) 0.92133(16) 0.54050(15) 0.0343(5) Uani 1 1 d . . .
H29 H 0.4515 0.8869 0.4927 0.041 Uiso 1 1 calc R . .
C30 C 0.37560(19) 1.00064(18) 0.54360(18) 0.0418(6) Uani 1 1 d . . .
H30 H 0.3825 1.019 0.4984 0.05 Uiso 1 1 calc R . .
C31 C 0.32489(19) 1.05258(17) 0.61231(18) 0.0428(6) Uani 1 1 d . . .
H31 H 0.2963 1.1066 0.6147 0.051 Uiso 1 1 calc R . .
C32 C 0.31638(18) 1.02486(17) 0.67734(17) 0.0403(6) Uani 1 1 d . . .
H32 H 0.2821 1.0602 0.7253 0.048 Uiso 1 1 calc R . .
C33 C 0.35753(17) 0.94568(16) 0.67310(15) 0.0341(6) Uani 1 1 d . . .
H33 H 0.3506 0.9281 0.7188 0.041 Uiso 1 1 calc R . .
C34 C 0.51814(16) 0.74259(15) 0.52056(14) 0.0281(5) Uani 1 1 d . . .
C35 C 0.60105(17) 0.79006(17) 0.51240(15) 0.0326(5) Uani 1 1 d . . .
H35 H 0.6103 0.8545 0.5468 0.039 Uiso 1 1 calc R . .
C36 C 0.67029(18) 0.74674(19) 0.45600(16) 0.0394(6) Uani 1 1 d . . .
H36 H 0.7261 0.7815 0.4538 0.047 Uiso 1 1 calc R . .
C37 C 0.6582(2) 0.65383(19) 0.40343(16) 0.0429(7) Uani 1 1 d . . .
H37 H 0.706 0.6237 0.366 0.051 Uiso 1 1 calc R . .
C38 C 0.5757(2) 0.60550(18) 0.40615(16) 0.0421(6) Uani 1 1 d . . .
H38 H 0.565 0.5419 0.3687 0.051 Uiso 1 1 calc R . .
C39 C 0.50759(18) 0.64911(16) 0.46343(14) 0.0329(5) Uani 1 1 d . . .
H39 H 0.4513 0.6139 0.4638 0.04 Uiso 1 1 calc R . .
B1B B 0.89830(19) 0.19193(17) -0.09091(16) 0.0281(6) Uani 1 1 d . A 1
Cl1B Cl 0.42011(5) 0.40605(5) 0.07272(5) 0.0511(2) Uani 1 1 d . B 1
N1B N 0.50858(15) 0.71135(14) 0.19244(14) 0.0399(5) Uani 1 1 d . C 1
N2B N 0.51958(17) 0.76058(15) 0.08446(13) 0.0384(5) Uani 1 1 d . C 1
H2Y H 0.541(2) 0.7100(19) 0.0508(18) 0.047(8) Uiso 1 1 d . D 1
N3B N 0.45443(14) 0.85243(14) 0.20912(12) 0.0365(5) Uani 1 1 d . C 1
N4B N 0.64940(14) 0.62262(13) 0.17116(13) 0.0360(5) Uani 1 1 d . C 1
N5B N 0.62662(17) 0.47304(13) 0.15786(14) 0.0345(5) Uani 1 1 d . C 1
H5Y H 0.571(2) 0.4694(19) 0.1378(18) 0.045(9) Uiso 1 1 d . E 1
N6B N 0.78095(14) 0.54197(13) 0.18649(12) 0.0336(5) Uani 1 1 d . C 1
C1B C 0.5473(2) 0.62439(18) 0.1439(2) 0.0489(7) Uani 1 1 d . C 1
H1B1 H 0.5413 0.6116 0.0824 0.059 Uiso 1 1 calc R C 1
H1B2 H 0.5089 0.5751 0.1508 0.059 Uiso 1 1 calc R C 1
C2B C 0.49406(16) 0.77490(15) 0.16165(14) 0.0287(5) Uani 1 1 d . C 1
C3B C 0.4822(2) 0.7324(3) 0.2821(2) 0.0652(9) Uani 1 1 d . C 1
H3B2 H 0.4702 0.6741 0.2879 0.078 Uiso 1 1 calc R C 1
H3B1 H 0.5366 0.7686 0.3241 0.078 Uiso 1 1 calc R C 1
C4B C 0.3952(2) 0.7849(3) 0.2999(2) 0.0699(10) Uani 1 1 d . C 1
H4B2 H 0.3401 0.7481 0.2593 0.084 Uiso 1 1 calc R C 1
H4B1 H 0.3783 0.7992 0.3589 0.084 Uiso 1 1 calc R C 1
C5B C 0.4148(2) 0.8705(3) 0.29058(18) 0.0647(9) Uani 1 1 d . C 1
H5B2 H 0.3541 0.9021 0.2939 0.078 Uiso 1 1 calc R C 1
H5B1 H 0.4613 0.912 0.3383 0.078 Uiso 1 1 calc R C 1
C6B C 0.4425(2) 0.92673(18) 0.1811(2) 0.0537(8) Uani 1 1 d . C 1
H6B2 H 0.4572 0.9871 0.2308 0.064 Uiso 1 1 calc R C 1
H6B1 H 0.3744 0.9243 0.159 0.064 Uiso 1 1 calc R C 1
C7B C 0.5083(2) 0.9182(2) 0.1119(2) 0.0618(9) Uani 1 1 d . C 1
H7B2 H 0.4904 0.961 0.0864 0.074 Uiso 1 1 calc R C 1
H7B1 H 0.5761 0.9346 0.137 0.074 Uiso 1 1 calc R C 1
C8B C 0.4992(2) 0.82259(19) 0.04504(19) 0.0489(7) Uani 1 1 d . C 1
H8B2 H 0.4329 0.808 0.0162 0.059 Uiso 1 1 calc R C 1
H8B1 H 0.5453 0.8153 0.0014 0.059 Uiso 1 1 calc R C 1
C9B C 0.68634(17) 0.54504(16) 0.17064(14) 0.0302(5) Uani 1 1 d . C 1
C10B C 0.71585(19) 0.69608(18) 0.17082(19) 0.0455(7) Uani 1 1 d . C 1
H10D H 0.683 0.7544 0.1892 0.055 Uiso 1 1 calc R C 1
H10C H 0.7353 0.6794 0.1121 0.055 Uiso 1 1 calc R C 1
C11B C 0.80349(19) 0.70852(18) 0.23078(17) 0.0425(6) Uani 1 1 d . C 1
H11D H 0.7844 0.7279 0.29 0.051 Uiso 1 1 calc R C 1
H11C H 0.8491 0.757 0.2302 0.051 Uiso 1 1 calc R C 1
C12B C 0.85145(18) 0.61897(19) 0.20286(17) 0.0436(6) Uani 1 1 d . C 1
H12D H 0.8838 0.6074 0.15 0.052 Uiso 1 1 calc R C 1
H12C H 0.9015 0.6233 0.2481 0.052 Uiso 1 1 calc R C 1
C13B C 0.82115(19) 0.45450(18) 0.17441(17) 0.0433(6) Uani 1 1 d . C 1
H13D H 0.8854 0.4664 0.2068 0.052 Uiso 1 1 calc R C 1
H13C H 0.8295 0.4177 0.1129 0.052 Uiso 1 1 calc R C 1
C14B C 0.7544(2) 0.40193(19) 0.20545(18) 0.0485(7) Uani 1 1 d . C 1
H14D H 0.7799 0.3414 0.1946 0.058 Uiso 1 1 calc R C 1
H14C H 0.7506 0.4364 0.268 0.058 Uiso 1 1 calc R C 1
C15B C 0.6558(2) 0.38776(17) 0.16031(19) 0.0461(7) Uani 1 1 d . C 1
H15D H 0.6559 0.3393 0.1011 0.055 Uiso 1 1 calc R C 1
H15C H 0.6089 0.3669 0.1905 0.055 Uiso 1 1 calc R C 1
C16B C 0.85036(16) 0.13557(15) -0.04051(14) 0.0279(5) Uani 1 1 d . A 1
C17B C 0.87973(19) 0.04822(16) -0.05373(16) 0.0375(6) Uani 1 1 d . A 1
H17B H 0.9273 0.0226 -0.093 0.045 Uiso 1 1 calc R A 1
C18B C 0.8435(2) -0.00304(17) -0.01301(17) 0.0428(6) Uani 1 1 d . A 1
H18B H 0.8652 -0.0626 -0.0254 0.051 Uiso 1 1 calc R A 1
C19B C 0.77612(19) 0.03274(19) 0.04537(17) 0.0431(6) Uani 1 1 d . A 1
H19B H 0.7494 -0.0023 0.0726 0.052 Uiso 1 1 calc R A 1
C20B C 0.7478(2) 0.1201(2) 0.06389(18) 0.0480(7) Uani 1 1 d . A 1
H20B H 0.7032 0.1466 0.1058 0.058 Uiso 1 1 calc R A 1
C21B C 0.78445(18) 0.16968(18) 0.02143(16) 0.0395(6) Uani 1 1 d . A 1
H21B H 0.7635 0.2297 0.0353 0.047 Uiso 1 1 calc R A 1
C22B C 0.85307(17) 0.29231(15) -0.06881(13) 0.0287(5) Uani 1 1 d . A 1
C23B C 0.91059(18) 0.37234(16) -0.05212(15) 0.0336(5) Uani 1 1 d . A 1
H23B H 0.9789 0.3695 -0.0499 0.04 Uiso 1 1 calc R A 1
C24B C 0.8721(2) 0.45596(16) -0.03871(15) 0.0389(6) Uani 1 1 d . A 1
H24B H 0.9142 0.5082 -0.0283 0.047 Uiso 1 1 calc R A 1
C25B C 0.7740(2) 0.46373(17) -0.04029(15) 0.0389(6) Uani 1 1 d . A 1
H25B H 0.7477 0.5211 -0.0297 0.047 Uiso 1 1 calc R A 1
C26B C 0.71414(19) 0.38594(17) -0.05776(15) 0.0386(6) Uani 1 1 d . A 1
H26B H 0.646 0.3898 -0.0594 0.046 Uiso 1 1 calc R A 1
C27B C 0.75285(17) 0.30265(16) -0.07283(15) 0.0332(5) Uani 1 1 d . A 1
H27B H 0.7099 0.2501 -0.0865 0.04 Uiso 1 1 calc R A 1
C28B C 1.01438(16) 0.20677(15) -0.05877(14) 0.0297(5) Uani 1 1 d . A 1
C29B C 1.08785(17) 0.16384(16) -0.11000(16) 0.0337(5) Uani 1 1 d . A 1
H29B H 1.0713 0.1248 -0.1689 0.04 Uiso 1 1 calc R A 1
C30B C 1.18451(18) 0.17590(18) -0.07836(19) 0.0423(6) Uani 1 1 d . A 1
H30B H 1.2322 0.1448 -0.1154 0.051 Uiso 1 1 calc R A 1
C31B C 1.21112(19) 0.23288(19) 0.00659(19) 0.0460(7) Uani 1 1 d . A 1
H31B H 1.2771 0.242 0.0283 0.055 Uiso 1 1 calc R A 1
C32B C 1.1407(2) 0.27629(19) 0.05933(18) 0.0467(7) Uani 1 1 d . A 1
H32B H 1.1579 0.3157 0.118 0.056 Uiso 1 1 calc R A 1
C33B C 1.04481(18) 0.26275(17) 0.02727(16) 0.0387(6) Uani 1 1 d . A 1
H33B H 0.9975 0.2928 0.0653 0.046 Uiso 1 1 calc R A 1
C34B C 0.87875(16) 0.13573(16) -0.19605(14) 0.0303(5) Uani 1 1 d . A 1
C35B C 0.9101(2) 0.17666(18) -0.24848(16) 0.0438(6) Uani 1 1 d . A 1
H35B H 0.9472 0.2339 -0.2222 0.053 Uiso 1 1 calc R A 1
C36B C 0.8898(2) 0.1379(2) -0.33641(17) 0.0520(7) Uani 1 1 d . A 1
H36B H 0.9125 0.1687 -0.369 0.062 Uiso 1 1 calc R A 1
C37B C 0.8366(2) 0.0544(2) -0.37711(17) 0.0511(8) Uani 1 1 d . A 1
H37B H 0.8216 0.0277 -0.4375 0.061 Uiso 1 1 calc R A 1
C38B C 0.80573(19) 0.0106(2) -0.32833(17) 0.0501(7) Uani 1 1 d . A 1
H38B H 0.7698 -0.0472 -0.3554 0.06 Uiso 1 1 calc R A 1
C39B C 0.82685(17) 0.05069(17) -0.23958(15) 0.0375(6) Uani 1 1 d . A 1
H39B H 0.8051 0.0189 -0.2076 0.045 Uiso 1 1 calc R A 1

loop_
_atom_site_aniso_label
_atom_site_aniso_U_11
_atom_site_aniso_U_22
_atom_site_aniso_U_33
_atom_site_aniso_U_23
_atom_site_aniso_U_13
_atom_site_aniso_U_12
B1 0.0292(14) 0.0282(13) 0.0277(13) 0.0139(11) 0.0013(11) -0.0018(11)
Cl1 0.0340(3) 0.0343(3) 0.0288(3) 0.0096(2) 0.0059(2) 0.0028(2)
N1 0.0308(11) 0.0281(10) 0.0301(10) 0.0141(9) 0.0048(8) 0.0036(8)
N2 0.0320(12) 0.0449(12) 0.0408(12) 0.0290(10) 0.0141(10) 0.0101(10)
N3 0.0320(11) 0.0354(11) 0.0384(11) 0.0172(9) 0.0122(9) 0.0055(9)
N4 0.0393(12) 0.0288(10) 0.0266(10) 0.0134(8) -0.0008(8) -0.0019(9)
N5 0.0474(13) 0.0263(11) 0.0283(11) 0.0129(9) -0.0008(9) -0.0012(9)
N6 0.0370(11) 0.0300(10) 0.0271(10) 0.0119(9) 0.0002(8) -0.0014(9)
C1 0.0395(14) 0.0272(12) 0.0292(12) 0.0139(10) 0.0086(10) 0.0052(10)
C2 0.0307(13) 0.0287(12) 0.0245(11) 0.0097(10) 0.0042(10) 0.0021(10)
C3 0.0420(15) 0.0377(14) 0.0433(15) 0.0211(12) -0.0014(12) 0.0080(12)
C4 0.0363(15) 0.0397(14) 0.0534(17) 0.0198(13) -0.0007(12) 0.0082(12)
C5 0.0370(15) 0.0436(15) 0.0586(18) 0.0204(14) 0.0145(13) 0.0132(12)
C6 0.0416(16) 0.0536(17) 0.0597(18) 0.0326(15) 0.0203(13) 0.0028(13)
C7 0.0554(18) 0.0444(15) 0.0520(17) 0.0295(14) 0.0183(14) 0.0055(13)
C8 0.0447(16) 0.0667(19) 0.0637(19) 0.0506(16) 0.0148(14) 0.0106(14)
C9 0.0283(12) 0.0300(12) 0.0276(12) 0.0127(10) 0.0049(10) 0.0044(10)
C10 0.0586(18) 0.0459(15) 0.0368(14) 0.0241(13) -0.0123(13) -0.0067(13)
C11 0.0661(19) 0.0479(16) 0.0280(13) 0.0151(12) -0.0055(13) -0.0124(14)
C12 0.0619(19) 0.0411(15) 0.0323(14) 0.0125(12) -0.0048(13) -0.0122(13)
C13 0.0370(14) 0.0304(13) 0.0412(14) 0.0172(11) 0.0025(11) -0.0029(10)
C14 0.0548(17) 0.0332(13) 0.0428(15) 0.0213(12) 0.0149(13) 0.0025(12)
C15 0.0605(18) 0.0313(13) 0.0324(13) 0.0178(11) 0.0032(12) 0.0015(12)
C16 0.0313(13) 0.0272(12) 0.0251(11) 0.0099(10) 0.0054(10) 0.0018(10)
C17 0.0368(14) 0.0276(12) 0.0440(15) 0.0136(11) 0.0015(11) 0.0007(10)
C18 0.0297(14) 0.0341(14) 0.0481(16) 0.0035(12) 0.0003(12) 0.0020(11)
C19 0.0375(15) 0.0345(14) 0.0419(15) 0.0003(12) 0.0140(12) -0.0097(11)
C20 0.0611(19) 0.0327(13) 0.0360(14) 0.0142(12) 0.0134(13) -0.0095(12)
C21 0.0488(16) 0.0359(13) 0.0337(13) 0.0170(11) 0.0017(12) -0.0042(12)
C22 0.0333(13) 0.0214(11) 0.0302(12) 0.0127(10) 0.0019(10) 0.0022(9)
C23 0.0363(14) 0.0299(12) 0.0327(13) 0.0153(10) 0.0029(10) 0.0011(10)
C24 0.0334(14) 0.0336(13) 0.0429(15) 0.0172(12) -0.0063(11) -0.0025(11)
C25 0.0486(16) 0.0430(15) 0.0338(14) 0.0194(12) -0.0084(12) -0.0004(12)
C26 0.0483(17) 0.0684(19) 0.0341(14) 0.0308(14) 0.0001(12) -0.0033(14)
C27 0.0340(14) 0.0542(16) 0.0364(14) 0.0251(13) 0.0003(11) -0.0022(12)
C28 0.0249(12) 0.0283(12) 0.0275(12) 0.0120(10) -0.0033(9) -0.0050(9)
C29 0.0367(14) 0.0367(13) 0.0331(13) 0.0185(11) 0.0009(11) 0.0023(11)
C30 0.0418(15) 0.0451(15) 0.0496(16) 0.0311(13) 0.0020(12) 0.0034(12)
C31 0.0386(15) 0.0330(14) 0.0616(18) 0.0255(13) -0.0026(13) 0.0051(11)
C32 0.0375(15) 0.0327(13) 0.0447(15) 0.0103(12) 0.0042(12) 0.0044(11)
C33 0.0383(14) 0.0314(13) 0.0333(13) 0.0144(11) 0.0039(11) 0.0004(11)
C34 0.0284(12) 0.0324(12) 0.0284(12) 0.0182(10) -0.0017(9) 0.0027(10)
C35 0.0345(14) 0.0361(13) 0.0321(13) 0.0196(11) 0.0008(10) 0.0011(10)
C36 0.0303(14) 0.0603(17) 0.0390(14) 0.0319(14) 0.0044(11) 0.0054(12)
C37 0.0430(16) 0.0581(18) 0.0353(14) 0.0250(13) 0.0118(12) 0.0200(13)
C38 0.0531(17) 0.0390(14) 0.0346(14) 0.0147(12) 0.0082(12) 0.0123(13)
C39 0.0367(14) 0.0339(13) 0.0309(13) 0.0162(11) 0.0032(10) 0.0033(10)
B1B 0.0302(14) 0.0274(13) 0.0253(13) 0.0100(11) 0.0032(11) -0.0003(11)
Cl1B 0.0347(4) 0.0418(4) 0.0547(4) -0.0018(3) 0.0105(3) 0.0005(3)
N1B 0.0388(12) 0.0433(12) 0.0489(13) 0.0311(11) -0.0009(10) 0.0005(10)
N2B 0.0575(15) 0.0313(11) 0.0317(11) 0.0165(10) 0.0118(10) 0.0178(10)
N3B 0.0318(11) 0.0362(11) 0.0315(11) 0.0045(9) 0.0018(9) 0.0039(9)
N4B 0.0341(12) 0.0338(11) 0.0476(12) 0.0263(10) -0.0054(9) -0.0044(9)
N5B 0.0331(13) 0.0282(11) 0.0437(13) 0.0171(10) 0.0006(10) 0.0035(9)
N6B 0.0307(11) 0.0382(11) 0.0316(11) 0.0147(9) 0.0008(9) 0.0035(9)
C1B 0.0461(17) 0.0381(15) 0.0680(19) 0.0321(14) -0.0209(14) -0.0094(12)
C2B 0.0273(12) 0.0291(12) 0.0304(12) 0.0143(10) -0.0033(10) -0.0027(10)
C3B 0.064(2) 0.096(3) 0.060(2) 0.059(2) -0.0015(16) -0.0063(19)
C4B 0.051(2) 0.111(3) 0.0374(17) 0.0232(18) 0.0055(14) -0.0129(19)
C5B 0.0496(19) 0.092(3) 0.0357(16) 0.0091(16) 0.0086(14) 0.0112(17)
C6B 0.0439(17) 0.0289(14) 0.073(2) 0.0078(14) -0.0052(15) 0.0097(12)
C7B 0.067(2) 0.0440(17) 0.088(2) 0.0429(18) -0.0042(18) -0.0002(15)
C8B 0.0538(18) 0.0546(17) 0.0554(17) 0.0390(15) 0.0083(14) 0.0092(14)
C9B 0.0373(14) 0.0332(13) 0.0216(11) 0.0125(10) 0.0053(10) 0.0036(11)
C10B 0.0442(16) 0.0426(15) 0.0599(18) 0.0334(14) -0.0012(13) -0.0085(12)
C11B 0.0424(16) 0.0437(15) 0.0446(15) 0.0233(13) 0.0004(12) -0.0108(12)
C12B 0.0327(14) 0.0577(17) 0.0414(15) 0.0231(13) -0.0008(11) -0.0057(12)
C13B 0.0419(16) 0.0435(15) 0.0355(14) 0.0077(12) 0.0002(12) 0.0123(12)
C14B 0.0613(19) 0.0404(15) 0.0454(16) 0.0190(13) 0.0018(14) 0.0178(14)
C15B 0.0479(17) 0.0302(13) 0.0623(18) 0.0211(13) 0.0064(14) 0.0073(12)
C16B 0.0271(12) 0.0304(12) 0.0236(11) 0.0097(10) -0.0018(9) -0.0017(10)
C17B 0.0441(15) 0.0271(12) 0.0403(14) 0.0122(11) 0.0109(12) 0.0026(11)
C18B 0.0531(17) 0.0320(13) 0.0439(15) 0.0175(12) 0.0009(13) -0.0032(12)
C19B 0.0423(16) 0.0513(16) 0.0446(15) 0.0308(14) -0.0014(12) -0.0109(13)
C20B 0.0417(16) 0.070(2) 0.0452(16) 0.0346(15) 0.0143(13) 0.0095(14)
C21B 0.0417(15) 0.0453(15) 0.0387(14) 0.0232(12) 0.0099(12) 0.0116(12)
C22B 0.0341(13) 0.0303(12) 0.0205(11) 0.0100(10) 0.0007(9) -0.0009(10)
C23B 0.0349(13) 0.0322(13) 0.0325(13) 0.0131(11) 0.0006(10) -0.0020(10)
C24B 0.0497(17) 0.0283(13) 0.0360(14) 0.0126(11) -0.0039(12) -0.0065(11)
C25B 0.0514(17) 0.0323(13) 0.0312(13) 0.0124(11) -0.0039(11) 0.0072(12)
C26B 0.0352(14) 0.0451(15) 0.0348(14) 0.0169(12) -0.0044(11) 0.0080(12)
C27B 0.0338(14) 0.0336(13) 0.0312(13) 0.0140(11) -0.0037(10) -0.0034(10)
C28B 0.0312(13) 0.0285(12) 0.0317(12) 0.0153(10) 0.0023(10) -0.0009(10)
C29B 0.0384(14) 0.0310(12) 0.0379(13) 0.0201(11) 0.0078(11) 0.0006(10)
C30B 0.0325(14) 0.0452(15) 0.0653(19) 0.0377(15) 0.0133(13) 0.0055(12)
C31B 0.0308(14) 0.0505(16) 0.069(2) 0.0401(16) -0.0073(13) -0.0069(12)
C32B 0.0456(17) 0.0462(16) 0.0465(16) 0.0206(13) -0.0124(13) -0.0084(13)
C33B 0.0363(14) 0.0435(15) 0.0330(13) 0.0135(12) -0.0002(11) 0.0015(11)
C34B 0.0290(13) 0.0327(12) 0.0268(12) 0.0097(10) 0.0050(10) 0.0047(10)
C35B 0.0595(18) 0.0406(15) 0.0293(13) 0.0126(12) 0.0068(12) 0.0030(13)
C36B 0.070(2) 0.0590(19) 0.0322(14) 0.0224(14) 0.0108(14) 0.0172(16)
C37B 0.0444(17) 0.075(2) 0.0238(13) 0.0096(14) 0.0020(12) 0.0178(15)
C38B 0.0306(14) 0.0609(18) 0.0361(15) -0.0011(14) 0.0010(12) -0.0025(13)
C39B 0.0292(13) 0.0435(14) 0.0304(13) 0.0067(11) 0.0041(10) -0.0018(11)

loop_
_atom_type_symbol
_atom_type_description
_atom_type_scat_dispersion_real
_atom_type_scat_dispersion_imag
_atom_type_scat_source
C C 0.0033 0.0016 'International Tables Vol C Tables 4.2.6.8 and 6.1.1.4'
H H 0 0 'International Tables Vol C Tables 4.2.6.8 and 6.1.1.4'
B B 0.0013 0.0007 'International Tables Vol C Tables 4.2.6.8 and 6.1.1.4'
Cl Cl 0.1484 0.1585 'International Tables Vol C Tables 4.2.6.8 and 6.1.1.4'
N N 0.0061 0.0033 'International Tables Vol C Tables 4.2.6.8 and 6.1.1.4'

loop_
_geom_angle_atom_site_label_1
_geom_angle_atom_site_label_2
_geom_angle_atom_site_label_3
_geom_angle
C16 B1 C28 106.56(18)
C16 B1 C34 108.66(18)
C28 B1 C34 113.34(18)
C16 B1 C22 111.58(18)
C28 B1 C22 107.56(17)
C34 B1 C22 109.16(18)
C2 N1 C1 123.09(19)
C2 N1 C3 122.39(19)
C1 N1 C3 114.47(18)
C2 N2 C8 121.1(2)
C2 N2 H2X 120(2)
C8 N2 H2X 116(2)
C2 N3 C5 119.9(2)
C2 N3 C6 123.1(2)
C5 N3 C6 116.8(2)
C9 N4 C1 123.82(19)
C9 N4 C10 120.63(19)
C1 N4 C10 115.00(18)
C9 N5 C15 122.7(2)
C9 N5 H5X 120.4(17)
C15 N5 H5X 114.9(17)
C9 N6 C12 123.4(2)
C9 N6 C13 122.75(19)
C12 N6 C13 113.78(19)
N1 C1 N4 112.09(18)
N1 C1 H1A 109.2
N4 C1 H1A 109.2
N1 C1 H1B 109.2
N4 C1 H1B 109.2
H1A C1 H1B 107.9
N3 C2 N2 119.4(2)
N3 C2 N1 120.3(2)
N2 C2 N1 120.2(2)
N1 C3 C4 111.8(2)
N1 C3 H3B 109.3
C4 C3 H3B 109.3
N1 C3 H3A 109.3
C4 C3 H3A 109.3
H3B C3 H3A 107.9
C5 C4 C3 109.0(2)
C5 C4 H4B 109.9
C3 C4 H4B 109.9
C5 C4 H4A 109.9
C3 C4 H4A 109.9
H4B C4 H4A 108.3
N3 C5 C4 108.5(2)
N3 C5 H5B 110
C4 C5 H5B 110
N3 C5 H5A 110
C4 C5 H5A 110
H5B C5 H5A 108.4
N3 C6 C7 112.7(2)
N3 C6 H6B 109.1
C7 C6 H6B 109.1
N3 C6 H6A 109.1
C7 C6 H6A 109.1
H6B C6 H6A 107.8
C6 C7 C8 108.8(2)
C6 C7 H7B 109.9
C8 C7 H7B 109.9
C6 C7 H7A 109.9
C8 C7 H7A 109.9
H7B C7 H7A 108.3
N2 C8 C7 110.0(2)
N2 C8 H8B 109.7
C7 C8 H8B 109.7
N2 C8 H8A 109.7
C7 C8 H8A 109.7
H8B C8 H8A 108.2
N5 C9 N6 120.0(2)
N5 C9 N4 120.2(2)
N6 C9 N4 119.8(2)
N4 C10 C11 110.0(2)
N4 C10 H10B 109.7
C11 C10 H10B 109.7
N4 C10 H10A 109.7
C11 C10 H10A 109.7
H10B C10 H10A 108.2
C10 C11 C12 108.2(2)
C10 C11 H11B 110.1
C12 C11 H11B 110.1
C10 C11 H11A 110.1
C12 C11 H11A 110.1
H11B C11 H11A 108.4
N6 C12 C11 110.9(2)
N6 C12 H12B 109.5
C11 C12 H12B 109.5
N6 C12 H12A 109.5
C11 C12 H12A 109.5
H12B C12 H12A 108.1
N6 C13 C14 112.02(19)
N6 C13 H13B 109.2
C14 C13 H13B 109.2
N6 C13 H13A 109.2
C14 C13 H13A 109.2
H13B C13 H13A 107.9
C13 C14 C15 109.0(2)
C13 C14 H14B 109.9
C15 C14 H14B 109.9
C13 C14 H14A 109.9
C15 C14 H14A 109.9
H14B C14 H14A 108.3
N5 C15 C14 109.9(2)
N5 C15 H15B 109.7
C14 C15 H15B 109.7
N5 C15 H15A 109.7
C14 C15 H15A 109.7
H15B C15 H15A 108.2
C17 C16 C21 115.2(2)
C17 C16 B1 121.6(2)
C21 C16 B1 123.2(2)
C18 C17 C16 122.8(2)
C18 C17 H17 118.6
C16 C17 H17 118.6
C19 C18 C17 120.6(3)
C19 C18 H18 119.7
C17 C18 H18 119.7
C18 C19 C20 118.7(2)
C18 C19 H19 120.7
C20 C19 H19 120.7
C19 C20 C21 120.1(2)
C19 C20 H20 119.9
C21 C20 H20 119.9
C20 C21 C16 122.6(3)
C20 C21 H21 118.7
C16 C21 H21 118.7
C23 C22 C27 114.4(2)
C23 C22 B1 123.3(2)
C27 C22 B1 122.1(2)
C24 C23 C22 123.5(2)
C24 C23 H23 118.3
C22 C23 H23 118.3
C25 C24 C23 120.3(2)
C25 C24 H24 119.9
C23 C24 H24 119.9
C24 C25 C26 118.1(2)
C24 C25 H25 121
C26 C25 H25 121
C25 C26 C27 121.0(2)
C25 C26 H26 119.5
C27 C26 H26 119.5
C26 C27 C22 122.8(2)
C26 C27 H27 118.6
C22 C27 H27 118.6
C29 C28 C33 114.9(2)
C29 C28 B1 124.5(2)
C33 C28 B1 120.3(2)
C28 C29 C30 123.1(2)
C28 C29 H29 118.5
C30 C29 H29 118.5
C31 C30 C29 120.0(2)
C31 C30 H30 120
C29 C30 H30 120
C32 C31 C30 118.9(2)
C32 C31 H31 120.5
C30 C31 H31 120.5
C31 C32 C33 120.3(2)
C31 C32 H32 119.9
C33 C32 H32 119.9
C32 C33 C28 122.8(2)
C32 C33 H33 118.6
C28 C33 H33 118.6
C39 C34 C35 114.4(2)
C39 C34 B1 122.8(2)
C35 C34 B1 122.5(2)
C36 C35 C34 122.9(2)
C36 C35 H35 118.5
C34 C35 H35 118.5
C37 C36 C35 120.3(2)
C37 C36 H36 119.9
C35 C36 H36 119.9
C38 C37 C36 118.8(2)
C38 C37 H37 120.6
C36 C37 H37 120.6
C37 C38 C39 120.5(2)
C37 C38 H38 119.8
C39 C38 H38 119.8
C38 C39 C34 123.0(2)
C38 C39 H39 118.5
C34 C39 H39 118.5
C16B B1B C22B 113.52(18)
C16B B1B C28B 104.78(18)
C22B B1B C28B 110.07(18)
C16B B1B C34B 112.29(18)
C22B B1B C34B 104.22(18)
C28B B1B C34B 112.16(18)
C2B N1B C1B 123.2(2)
C2B N1B C3B 118.4(2)
C1B N1B C3B 118.4(2)
C2B N2B C8B 123.0(2)
C2B N2B H2Y 122.3(19)
C8B N2B H2Y 113.9(19)
C2B N3B C5B 124.0(2)
C2B N3B C6B 122.1(2)
C5B N3B C6B 113.7(2)
C9B N4B C1B 121.7(2)
C9B N4B C10B 119.0(2)
C1B N4B C10B 116.23(19)
C9B N5B C15B 125.1(2)
C9B N5B H5Y 120(2)
C15B N5B H5Y 113(2)
C9B N6B C13B 119.9(2)
C9B N6B C12B 123.3(2)
C13B N6B C12B 116.0(2)
N1B C1B N4B 112.3(2)
N1B C1B H1B1 109.2
N4B C1B H1B1 109.2
N1B C1B H1B2 109.2
N4B C1B H1B2 109.2
H1B1 C1B H1B2 107.9
N2B C2B N3B 119.9(2)
N2B C2B N1B 120.3(2)
N3B C2B N1B 119.8(2)
C4B C3B N1B 110.0(2)
C4B C3B H3B2 109.7
N1B C3B H3B2 109.7
C4B C3B H3B1 109.7
N1B C3B H3B1 109.7
H3B2 C3B H3B1 108.2
C5B C4B C3B 108.6(3)
C5B C4B H4B2 110
C3B C4B H4B2 110
C5B C4B H4B1 110
C3B C4B H4B1 110
H4B2 C4B H4B1 108.4
N3B C5B C4B 111.3(3)
N3B C5B H5B2 109.4
C4B C5B H5B2 109.4
N3B C5B H5B1 109.4
C4B C5B H5B1 109.4
H5B2 C5B H5B1 108
N3B C6B C7B 111.3(2)
N3B C6B H6B2 109.4
C7B C6B H6B2 109.4
N3B C6B H6B1 109.4
C7B C6B H6B1 109.4
H6B2 C6B H6B1 108
C8B C7B C6B 109.4(2)
C8B C7B H7B2 109.8
C6B C7B H7B2 109.8
C8B C7B H7B1 109.8
C6B C7B H7B1 109.8
H7B2 C7B H7B1 108.3
N2B C8B C7B 109.0(2)
N2B C8B H8B2 109.9
C7B C8B H8B2 109.9
N2B C8B H8B1 109.9
C7B C8B H8B1 109.9
H8B2 C8B H8B1 108.3
N5B C9B N6B 119.9(2)
N5B C9B N4B 119.3(2)
N6B C9B N4B 120.7(2)
N4B C10B C11B 109.2(2)
N4B C10B H10D 109.8
C11B C10B H10D 109.8
N4B C10B H10C 109.8
C11B C10B H10C 109.8
H10D C10B H10C 108.3
C10B C11B C12B 109.2(2)
C10B C11B H11D 109.8
C12B C11B H11D 109.8
C10B C11B H11C 109.8
C12B C11B H11C 109.8
H11D C11B H11C 108.3
N6B C12B C11B 111.2(2)
N6B C12B H12D 109.4
C11B C12B H12D 109.4
N6B C12B H12C 109.4
C11B C12B H12C 109.4
H12D C12B H12C 108
N6B C13B C14B 109.6(2)
N6B C13B H13D 109.8
C14B C13B H13D 109.8
N6B C13B H13C 109.8
C14B C13B H13C 109.8
H13D C13B H13C 108.2
C15B C14B C13B 110.2(2)
C15B C14B H14D 109.6
C13B C14B H14D 109.6
C15B C14B H14C 109.6
C13B C14B H14C 109.6
H14D C14B H14C 108.1
N5B C15B C14B 110.4(2)
N5B C15B H15D 109.6
C14B C15B H15D 109.6
N5B C15B H15C 109.6
C14B C15B H15C 109.6
H15D C15B H15C 108.1
C21B C16B C17B 113.9(2)
C21B C16B B1B 125.4(2)
C17B C16B B1B 120.5(2)
C18B C17B C16B 123.9(2)
C18B C17B H17B 118
C16B C17B H17B 118
C19B C18B C17B 119.6(2)
C19B C18B H18B 120.2
C17B C18B H18B 120.2
C18B C19B C20B 119.0(2)
C18B C19B H19B 120.5
C20B C19B H19B 120.5
C19B C20B C21B 120.2(2)
C19B C20B H20B 119.9
C21B C20B H20B 119.9
C20B C21B C16B 123.2(2)
C20B C21B H21B 118.4
C16B C21B H21B 118.4
C23B C22B C27B 114.5(2)
C23B C22B B1B 122.8(2)
C27B C22B B1B 122.5(2)
C24B C23B C22B 122.9(2)
C24B C23B H23B 118.6
C22B C23B H23B 118.6
C25B C24B C23B 120.7(2)
C25B C24B H24B 119.7
C23B C24B H24B 119.7
C24B C25B C26B 118.5(2)
C24B C25B H25B 120.8
C26B C25B H25B 120.8
C27B C26B C25B 120.5(2)
C27B C26B H26B 119.7
C25B C26B H26B 119.7
C26B C27B C22B 122.9(2)
C26B C27B H27B 118.5
C22B C27B H27B 118.5
C29B C28B C33B 115.0(2)
C29B C28B B1B 125.1(2)
C33B C28B B1B 119.8(2)
C30B C29B C28B 122.7(2)
C30B C29B H29B 118.7
C28B C29B H29B 118.7
C31B C30B C29B 120.2(2)
C31B C30B H30B 119.9
C29B C30B H30B 119.9
C32B C31B C30B 118.9(2)
C32B C31B H31B 120.5
C30B C31B H31B 120.5
C31B C32B C33B 120.2(3)
C31B C32B H32B 119.9
C33B C32B H32B 119.9
C32B C33B C28B 122.9(2)
C32B C33B H33B 118.5
C28B C33B H33B 118.5
C39B C34B C35B 114.9(2)
C39B C34B B1B 125.4(2)
C35B C34B B1B 119.5(2)
C36B C35B C34B 123.3(3)
C36B C35B H35B 118.4
C34B C35B H35B 118.4
C37B C36B C35B 120.1(3)
C37B C36B H36B 119.9
C35B C36B H36B 119.9
C38B C37B C36B 118.7(2)
C38B C37B H37B 120.7
C36B C37B H37B 120.7
C37B C38B C39B 120.5(3)
C37B C38B H38B 119.8
C39B C38B H38B 119.8
C38B C39B C34B 122.5(3)
C38B C39B H39B 118.8
C34B C39B H39B 118.8

loop_
_geom_bond_atom_site_label_1
_geom_bond_atom_site_label_2
_geom_bond_distance
B1 C16 1.648(3)
B1 C28 1.648(3)
B1 C34 1.653(3)
B1 C22 1.666(3)
N1 C2 1.354(3)
N1 C1 1.453(3)
N1 C3 1.481(3)
N2 C2 1.331(3)
N2 C8 1.460(3)
N2 H2X 0.79(3)
N3 C2 1.330(3)
N3 C5 1.468(3)
N3 C6 1.472(3)
N4 C9 1.359(3)
N4 C1 1.461(3)
N4 C10 1.467(3)
N5 C9 1.328(3)
N5 C15 1.461(3)
N5 H5X 0.84(3)
N6 C9 1.331(3)
N6 C12 1.467(3)
N6 C13 1.469(3)
C1 H1A 0.99
C1 H1B 0.99
C3 C4 1.503(4)
C3 H3B 0.99
C3 H3A 0.99
C4 C5 1.502(4)
C4 H4B 0.99
C4 H4A 0.99
C5 H5B 0.99
C5 H5A 0.99
C6 C7 1.497(4)
C6 H6B 0.99
C6 H6A 0.99
C7 C8 1.498(4)
C7 H7B 0.99
C7 H7A 0.99
C8 H8B 0.99
C8 H8A 0.99
C10 C11 1.499(4)
C10 H10B 0.99
C10 H10A 0.99
C11 C12 1.503(4)
C11 H11B 0.99
C11 H11A 0.99
C12 H12B 0.99
C12 H12A 0.99
C13 C14 1.508(3)
C13 H13B 0.99
C13 H13A 0.99
C14 C15 1.510(4)
C14 H14B 0.99
C14 H14A 0.99
C15 H15B 0.99
C15 H15A 0.99
C16 C17 1.398(3)
C16 C21 1.398(3)
C17 C18 1.381(3)
C17 H17 0.95
C18 C19 1.378(4)
C18 H18 0.95
C19 C20 1.382(4)
C19 H19 0.95
C20 C21 1.392(4)
C20 H20 0.95
C21 H21 0.95
C22 C23 1.397(3)
C22 C27 1.398(3)
C23 C24 1.388(3)
C23 H23 0.95
C24 C25 1.378(4)
C24 H24 0.95
C25 C26 1.381(4)
C25 H25 0.95
C26 C27 1.385(3)
C26 H26 0.95
C27 H27 0.95
C28 C29 1.391(3)
C28 C33 1.406(3)
C29 C30 1.393(3)
C29 H29 0.95
C30 C31 1.380(4)
C30 H30 0.95
C31 C32 1.378(4)
C31 H31 0.95
C32 C33 1.385(3)
C32 H32 0.95
C33 H33 0.95
C34 C39 1.401(3)
C34 C35 1.405(3)
C35 C36 1.394(3)
C35 H35 0.95
C36 C37 1.377(4)
C36 H36 0.95
C37 C38 1.376(4)
C37 H37 0.95
C38 C39 1.392(3)
C38 H38 0.95
C39 H39 0.95
B1B C16B 1.644(3)
B1B C22B 1.646(3)
B1B C28B 1.647(3)
B1B C34B 1.650(3)
N1B C2B 1.347(3)
N1B C1B 1.434(3)
N1B C3B 1.509(4)
N2B C2B 1.325(3)
N2B C8B 1.447(3)
N2B H2Y 0.85(3)
N3B C2B 1.328(3)
N3B C5B 1.457(3)
N3B C6B 1.472(4)
N4B C9B 1.358(3)
N4B C1B 1.470(3)
N4B C10B 1.473(3)
N5B C9B 1.329(3)
N5B C15B 1.455(3)
N5B H5Y 0.81(3)
N6B C9B 1.332(3)
N6B C13B 1.464(3)
N6B C12B 1.467(3)
C1B H1B1 0.99
C1B H1B2 0.99
C3B C4B 1.470(5)
C3B H3B2 0.99
C3B H3B1 0.99
C4B C5B 1.467(5)
C4B H4B2 0.99
C4B H4B1 0.99
C5B H5B2 0.99
C5B H5B1 0.99
C6B C7B 1.511(4)
C6B H6B2 0.99
C6B H6B1 0.99
C7B C8B 1.475(4)
C7B H7B2 0.99
C7B H7B1 0.99
C8B H8B2 0.99
C8B H8B1 0.99
C10B C11B 1.498(4)
C10B H10D 0.99
C10B H10C 0.99
C11B C12B 1.503(4)
C11B H11D 0.99
C11B H11C 0.99
C12B H12D 0.99
C12B H12C 0.99
C13B C14B 1.498(4)
C13B H13D 0.99
C13B H13C 0.99
C14B C15B 1.493(4)
C14B H14D 0.99
C14B H14C 0.99
C15B H15D 0.99
C15B H15C 0.99
C16B C21B 1.393(3)
C16B C17B 1.400(3)
C17B C18B 1.386(3)
C17B H17B 0.95
C18B C19B 1.373(4)
C18B H18B 0.95
C19B C20B 1.376(4)
C19B H19B 0.95
C20B C21B 1.390(4)
C20B H20B 0.95
C21B H21B 0.95
C22B C23B 1.399(3)
C22B C27B 1.408(3)
C23B C24B 1.392(3)
C23B H23B 0.95
C24B C25B 1.372(4)
C24B H24B 0.95
C25B C26B 1.385(4)
C25B H25B 0.95
C26B C27B 1.383(3)
C26B H26B 0.95
C27B H27B 0.95
C28B C29B 1.393(3)
C28B C33B 1.401(3)
C29B C30B 1.393(4)
C29B H29B 0.95
C30B C31B 1.379(4)
C30B H30B 0.95
C31B C32B 1.375(4)
C31B H31B 0.95
C32B C33B 1.383(4)
C32B H32B 0.95
C33B H33B 0.95
C34B C39B 1.395(3)
C34B C35B 1.402(3)
C35B C36B 1.381(4)
C35B H35B 0.95
C36B C37B 1.381(4)
C36B H36B 0.95
C37B C38B 1.380(4)
C37B H37B 0.95
C38B C39B 1.395(3)
C38B H38B 0.95
C39B H39B 0.95

loop_
_cod_related_entry_id
_cod_related_entry_database
_cod_related_entry_code
1 ChemSpider 30652995
